data_2203746
loop_
_publ_author_name
'Ballivet-TkatCchenko, Danielle'
'Burgat, Romain'
'Plasseraud, Laurent'
'Ricchard, Philippe'

_publ_section_title
;
 The ionic tin(IV) complex
 tri-\m~2~-methoxy-\m~3~-oxo-tris[di-<i>tert</i>-butyltin(IV)]
 tri-\m~2~-methoxy-bis[<i>tert</i>-butyldimethoxystannate(IV)]
;
_journal_issue 6
_journal_name_full 'Acta Crystallographica Section E'
_journal_page_first m830
_journal_page_last m832
_journal_paper_doi 10.1107/S1600536804011808
_journal_volume 60
_journal_year 2004
_chemical_formula_iupac '[Sn3 (C4 H9)6 (C H3 O)3 O] [Sn2 (C4 H9)2 (C H3 O)7]'
_chemical_formula_moiety 'C27 H63 O4 Sn3 +, C15 H39 O7 Sn2 -'
_chemical_formula_sum 'C42 H102 O11 Sn5'
_chemical_formula_weight 1376.79
_space_group_IT_number 14
_symmetry_cell_setting monoclinic
_symmetry_space_group_name_Hall '-P 2ybc'
_symmetry_space_group_name_H-M 'P 1 21/c 1'
_atom_sites_solution_hydrogens geom
_atom_sites_solution_primary direct
_atom_sites_solution_secondary difmap
_audit_creation_method SHELXL-97
_cell_angle_alpha 90.00
_cell_angle_beta 90.7188(4)
_cell_angle_gamma 90.00
_cell_formula_units_Z 4
_cell_length_a 11.59120(10)
_cell_length_b 21.7257(2)
_cell_length_c 22.9487(2)
_cell_measurement_reflns_used 23813
_cell_measurement_temperature 110(2)
_cell_measurement_theta_max 27.5
_cell_measurement_theta_min 1
_cell_volume 5778.65(9)
_computing_cell_refinement 'DENZO-SMN (Otwinowski & Minor, 1997)'
_computing_data_collection 'KappaCCD Server Software (Nonius, 1997)'
_computing_data_reduction DENZO-SMN
_computing_molecular_graphics 'ORTEPIII (Burnett & Johnson, 1996)'
_computing_publication_material 'SHELXL97 and WinGX (Ferrugia, 1999)'
_computing_structure_refinement 'SHELXL97 (Sheldrick, 1997)'
_computing_structure_solution 'SHELXS97 (Sheldrick, 1997)'
_diffrn_ambient_temperature 110(2)
_diffrn_measured_fraction_theta_full 0.998
_diffrn_measured_fraction_theta_max 0.998
_diffrn_measurement_device_type 'Nonius KappaCCD'
_diffrn_measurement_method '\f scans (\k = 0) + additional \w scans'
_diffrn_radiation_monochromator graphite
_diffrn_radiation_source 'fine-focus sealed tube'
_diffrn_radiation_type MoK\a
_diffrn_radiation_wavelength 0.71073
_diffrn_reflns_av_R_equivalents 0.0323
_diffrn_reflns_av_sigmaI/netI 0.0373
_diffrn_reflns_limit_h_max 15
_diffrn_reflns_limit_h_min -15
_diffrn_reflns_limit_k_max 27
_diffrn_reflns_limit_k_min -28
_diffrn_reflns_limit_l_max 29
_diffrn_reflns_limit_l_min -21
_diffrn_reflns_number 39184
_diffrn_reflns_theta_full 27.48
_diffrn_reflns_theta_max 27.48
_diffrn_reflns_theta_min 1.29
_diffrn_standards_number 0
_exptl_absorpt_coefficient_mu 2.177
_exptl_absorpt_correction_type none
_exptl_crystal_colour colorless
_exptl_crystal_density_diffrn 1.582
_exptl_crystal_density_method 'not measured'
_exptl_crystal_description prism
_exptl_crystal_F_000 2768
_exptl_crystal_size_max 0.5
_exptl_crystal_size_mid 0.4
_exptl_crystal_size_min 0.4
_refine_diff_density_max 0.573
_refine_diff_density_min -0.971
_refine_ls_extinction_method none
_refine_ls_goodness_of_fit_ref 1.015
_refine_ls_hydrogen_treatment constr
_refine_ls_matrix_type full
_refine_ls_number_parameters 644
_refine_ls_number_reflns 13216
_refine_ls_number_restraints 147
_refine_ls_restrained_S_all 1.045
_refine_ls_R_factor_all 0.0438
_refine_ls_R_factor_gt 0.0275
_refine_ls_shift/su_max 0.011
_refine_ls_shift/su_mean 0.000
_refine_ls_structure_factor_coef Fsqd
_refine_ls_weighting_details 'calc w = 1/[\s^2^(Fo^2^)+(0.0215P)^2^+5.4899P] where P = (Fo^2^+2Fc^2^)/3'
_refine_ls_weighting_scheme calc
_refine_ls_wR_factor_gt 0.0531
_refine_ls_wR_factor_ref 0.0569
_reflns_number_gt 10643
_reflns_number_total 13216
_reflns_threshold_expression I>2\s(I)
_cod_data_source_file dn6124.cif
_cod_data_source_block I
_cod_original_sg_symbol_H-M 'P 21/c'
_cod_database_code 2203746
_cod_database_fobs_code 2203746

loop_
_symmetry_equiv_pos_as_xyz
'x, y, z'
'-x, y+1/2, -z+1/2'
'-x, -y, -z'
'x, -y-1/2, z-1/2'

loop_
_atom_site_label
_atom_site_fract_x
_atom_site_fract_y
_atom_site_fract_z
_atom_site_U_iso_or_equiv
_atom_site_adp_type
_atom_site_calc_flag
_atom_site_refinement_flags
_atom_site_occupancy
_atom_site_disorder_assembly
_atom_site_disorder_group
_atom_site_type_symbol
Sn1 0.596990(17) 0.300195(9) -0.061853(9) 0.02185(5) Uani d . 1 A . Sn
Sn2 0.382510(16) 0.188819(9) -0.083727(8) 0.01854(5) Uani d . 1 . . Sn
Sn3 0.412529(17) 0.260285(9) 0.051087(9) 0.01971(5) Uani d . 1 . . Sn
Sn4 0.034076(17) 0.038151(10) 0.187390(9) 0.02293(5) Uani d . 1 B . Sn
Sn5 0.107632(17) -0.032819(9) 0.303017(9) 0.02072(5) Uani d . 1 B . Sn
O1 0.52744(17) 0.23602(10) -0.13013(9) 0.0254(5) Uani d . 1 . . O
O2 0.30403(16) 0.19202(9) 0.00412(8) 0.0208(4) Uani d . 1 . . O
O3 0.55731(18) 0.32433(10) 0.02906(9) 0.0292(5) Uani d . 1 . . O
O4 0.46874(16) 0.24738(9) -0.03088(8) 0.0226(5) Uani d . 1 . . O
O5 0.16012(18) 0.06978(9) 0.13469(9) 0.0273(5) Uani d . 1 . . O
O6 -0.0540(2) -0.01515(12) 0.13021(9) 0.0421(6) Uani d . 1 . . O
O7 0.27651(19) -0.04485(11) 0.32407(10) 0.0370(6) Uani d . 1 . . O
O8 0.0531(2) -0.12088(10) 0.30541(11) 0.0439(6) Uani d . 1 . . O
O9 0.12761(17) 0.05863(9) 0.26713(8) 0.0213(4) Uani d . 1 . . O
O10 -0.05163(17) -0.00602(10) 0.25884(9) 0.0271(5) Uani d . 1 . . O
O11 0.14240(18) -0.04040(9) 0.21117(9) 0.0230(5) Uani d . 1 . . O
C1 0.5684(3) 0.2247(2) -0.18757(15) 0.0584(13) Uani d . 1 . . C
H1A 0.6046 0.2612 -0.2022 0.088 Uiso calc R 1 . . H
H1B 0.5047 0.2137 -0.2126 0.088 Uiso calc R 1 . . H
H1C 0.6234 0.1917 -0.1865 0.088 Uiso calc R 1 . . H
C2 0.2005(2) 0.16208(14) 0.02332(14) 0.0278(7) Uani d . 1 . . C
H2A 0.1348 0.1870 0.0132 0.042 Uiso calc R 1 . . H
H2B 0.2041 0.1567 0.0648 0.042 Uiso calc R 1 . . H
H2C 0.1936 0.1226 0.0048 0.042 Uiso calc R 1 . . H
C4 0.5620(3) 0.38786(15) -0.10651(16) 0.0372(9) Uani d D 1 . . C
C5 0.6503(6) 0.3945(3) -0.1539(3) 0.0405(18) Uani d PD 0.49 A 1 C
H5A 0.7263 0.3896 -0.1375 0.061 Uiso calc PR 0.49 A 1 H
H5B 0.6435 0.4345 -0.1713 0.061 Uiso calc PR 0.49 A 1 H
H5C 0.6371 0.3635 -0.1831 0.061 Uiso calc PR 0.49 A 1 H
C6 0.4419(6) 0.3939(3) -0.1210(4) 0.0349(17) Uani d PD 0.49 A 1 C
H6A 0.3969 0.3889 -0.0865 0.052 Uiso calc PR 0.49 A 1 H
H6B 0.4204 0.3629 -0.1489 0.052 Uiso calc PR 0.49 A 1 H
H6C 0.4278 0.4339 -0.1373 0.052 Uiso calc PR 0.49 A 1 H
C7 0.5958(7) 0.4428(3) -0.0596(3) 0.0375(17) Uani d PD 0.49 A 1 C
H7A 0.6759 0.4395 -0.0489 0.056 Uiso calc PR 0.49 A 1 H
H7B 0.5494 0.4386 -0.0255 0.056 Uiso calc PR 0.49 A 1 H
H7C 0.5817 0.4822 -0.0772 0.056 Uiso calc PR 0.49 A 1 H
C5A 0.5379(6) 0.3729(3) -0.1757(3) 0.0396(17) Uani d PD 0.51 A 2 C
H5A1 0.4717 0.3466 -0.1795 0.059 Uiso calc PR 0.51 A 2 H
H5A2 0.6040 0.3528 -0.1917 0.059 Uiso calc PR 0.51 A 2 H
H5A3 0.5238 0.4107 -0.1963 0.059 Uiso calc PR 0.51 A 2 H
C6A 0.4481(6) 0.4156(3) -0.0872(3) 0.0354(17) Uani d PD 0.51 A 2 C
H6A1 0.3883 0.3852 -0.0903 0.053 Uiso calc PR 0.51 A 2 H
H6A2 0.4291 0.4501 -0.1116 0.053 Uiso calc PR 0.51 A 2 H
H6A3 0.4551 0.4291 -0.0475 0.053 Uiso calc PR 0.51 A 2 H
C7A 0.6606(6) 0.4288(3) -0.1039(4) 0.051(2) Uani d PD 0.51 A 2 C
H7A1 0.7280 0.4074 -0.1169 0.076 Uiso calc PR 0.51 A 2 H
H7A2 0.6726 0.4426 -0.0646 0.076 Uiso calc PR 0.51 A 2 H
H7A3 0.6466 0.4637 -0.1287 0.076 Uiso calc PR 0.51 A 2 H
C8 0.7750(2) 0.26729(15) -0.05191(14) 0.0287(7) Uani d D 1 . . C
C9 0.8184(8) 0.2411(4) -0.1077(4) 0.041(2) Uani d PD 0.56 A 1 C
H9A 0.7705 0.2071 -0.1194 0.062 Uiso calc PR 0.56 A 1 H
H9B 0.8963 0.2271 -0.1022 0.062 Uiso calc PR 0.56 A 1 H
H9C 0.8161 0.2722 -0.1374 0.062 Uiso calc PR 0.56 A 1 H
C10 0.8477(13) 0.3210(6) -0.0299(6) 0.047(3) Uani d PD 0.56 A 1 C
H10A 0.8167 0.3360 0.0060 0.071 Uiso calc PR 0.56 A 1 H
H10B 0.8466 0.3533 -0.0584 0.071 Uiso calc PR 0.56 A 1 H
H10C 0.9257 0.3075 -0.0235 0.071 Uiso calc PR 0.56 A 1 H
C11 0.7804(7) 0.2176(4) -0.0029(4) 0.050(2) Uani d PD 0.56 A 1 C
H11A 0.7526 0.2348 0.0328 0.074 Uiso calc PR 0.56 A 1 H
H11B 0.8588 0.2042 0.0026 0.074 Uiso calc PR 0.56 A 1 H
H11C 0.7333 0.1831 -0.0139 0.074 Uiso calc PR 0.56 A 1 H
C9A 0.8291(10) 0.2745(5) -0.1133(4) 0.048(3) Uani d PD 0.44 A 2 C
H9A1 0.7897 0.2481 -0.1404 0.071 Uiso calc PR 0.44 A 2 H
H9A2 0.9092 0.2635 -0.1113 0.071 Uiso calc PR 0.44 A 2 H
H9A3 0.8218 0.3165 -0.1259 0.071 Uiso calc PR 0.44 A 2 H
C10A 0.842(2) 0.3069(8) -0.0100(8) 0.074(8) Uani d PD 0.44 A 2 C
H10D 0.8401 0.3488 -0.0232 0.111 Uiso calc PR 0.44 A 2 H
H10E 0.9202 0.2928 -0.0077 0.111 Uiso calc PR 0.44 A 2 H
H10F 0.8076 0.3043 0.0279 0.111 Uiso calc PR 0.44 A 2 H
C11A 0.7782(10) 0.2000(4) -0.0363(5) 0.053(3) Uani d PD 0.44 A 2 C
H11D 0.7358 0.1769 -0.0650 0.080 Uiso calc PR 0.44 A 2 H
H11E 0.7441 0.1942 0.0012 0.080 Uiso calc PR 0.44 A 2 H
H11F 0.8568 0.1861 -0.0350 0.080 Uiso calc PR 0.44 A 2 H
C12 0.2342(2) 0.22090(14) -0.13450(13) 0.0242(7) Uani d . 1 . . C
C13 0.1390(3) 0.17241(16) -0.12960(16) 0.0358(8) Uani d . 1 . . C
H13A 0.0750 0.1837 -0.1543 0.054 Uiso calc R 1 . . H
H13B 0.1140 0.1700 -0.0899 0.054 Uiso calc R 1 . . H
H13C 0.1684 0.1331 -0.1414 0.054 Uiso calc R 1 . . H
C14 0.2671(3) 0.22855(19) -0.19808(15) 0.0434(10) Uani d . 1 . . C
H14A 0.2002 0.2400 -0.2206 0.065 Uiso calc R 1 . . H
H14B 0.2972 0.1904 -0.2125 0.065 Uiso calc R 1 . . H
H14C 0.3248 0.2600 -0.2012 0.065 Uiso calc R 1 . . H
C15 0.1908(3) 0.28159(15) -0.10982(17) 0.0388(9) Uani d . 1 . . C
H15A 0.2503 0.3122 -0.1127 0.058 Uiso calc R 1 . . H
H15B 0.1710 0.2761 -0.0697 0.058 Uiso calc R 1 . . H
H15C 0.1239 0.2948 -0.1315 0.058 Uiso calc R 1 . . H
C16 0.4405(3) 0.09345(15) -0.09080(14) 0.0299(7) Uani d . 1 . . C
C17 0.4341(4) 0.07538(18) -0.15522(16) 0.0480(10) Uani d . 1 . . C
H17A 0.4555 0.0329 -0.1594 0.072 Uiso calc R 1 . . H
H17B 0.4859 0.1007 -0.1770 0.072 Uiso calc R 1 . . H
H17C 0.3567 0.0812 -0.1696 0.072 Uiso calc R 1 . . H
C18 0.3613(3) 0.05191(16) -0.05602(19) 0.0502(11) Uani d . 1 . . C
H18A 0.3886 0.0103 -0.0580 0.075 Uiso calc R 1 . . H
H18B 0.2845 0.0541 -0.0720 0.075 Uiso calc R 1 . . H
H18C 0.3609 0.0651 -0.0161 0.075 Uiso calc R 1 . . H
C19 0.5649(3) 0.08760(18) -0.06872(17) 0.0453(10) Uani d . 1 . . C
H19A 0.5695 0.1005 -0.0287 0.068 Uiso calc R 1 . . H
H19B 0.6141 0.1131 -0.0918 0.068 Uiso calc R 1 . . H
H19C 0.5893 0.0455 -0.0717 0.068 Uiso calc R 1 . . H
C20 0.2877(3) 0.32999(15) 0.07809(14) 0.0285(7) Uani d . 1 . . C
C21 0.2783(4) 0.38084(16) 0.03245(16) 0.0453(10) Uani d . 1 . . C
H21A 0.2508 0.3637 -0.0037 0.068 Uiso calc R 1 . . H
H21B 0.3528 0.3990 0.0269 0.068 Uiso calc R 1 . . H
H21C 0.2253 0.4117 0.0455 0.068 Uiso calc R 1 . . H
C22 0.1714(3) 0.30047(18) 0.0890(2) 0.0506(11) Uani d . 1 . . C
H22A 0.1215 0.3298 0.1073 0.076 Uiso calc R 1 . . H
H22B 0.1814 0.2654 0.1141 0.076 Uiso calc R 1 . . H
H22C 0.1377 0.2875 0.0526 0.076 Uiso calc R 1 . . H
C23 0.3344(3) 0.35764(18) 0.13528(15) 0.0445(10) Uani d . 1 . . C
H23A 0.2830 0.3893 0.1484 0.067 Uiso calc R 1 . . H
H23B 0.4094 0.3750 0.1289 0.067 Uiso calc R 1 . . H
H23C 0.3401 0.3260 0.1643 0.067 Uiso calc R 1 . . H
C24 0.4916(3) 0.20117(15) 0.11762(13) 0.0278(7) Uani d . 1 . . C
C25 0.3981(3) 0.18374(17) 0.16105(14) 0.0379(9) Uani d . 1 . . C
H25A 0.3386 0.1608 0.1414 0.057 Uiso calc R 1 . . H
H25B 0.3657 0.2204 0.1774 0.057 Uiso calc R 1 . . H
H25C 0.4313 0.1591 0.1916 0.057 Uiso calc R 1 . . H
C26 0.5876(3) 0.23711(18) 0.14927(16) 0.0440(9) Uani d . 1 . . C
H26A 0.6230 0.2113 0.1784 0.066 Uiso calc R 1 . . H
H26B 0.5553 0.2728 0.1675 0.066 Uiso calc R 1 . . H
H26C 0.6446 0.2496 0.1217 0.066 Uiso calc R 1 . . H
C27 0.5394(3) 0.14296(16) 0.08968(15) 0.0364(8) Uani d . 1 . . C
H27A 0.5998 0.1538 0.0633 0.055 Uiso calc R 1 . . H
H27B 0.4788 0.1222 0.0687 0.055 Uiso calc R 1 . . H
H27C 0.5698 0.1163 0.1195 0.055 Uiso calc R 1 . . H
C28 0.2485(3) 0.03195(15) 0.11452(15) 0.0318(8) Uani d . 1 . . C
H28A 0.2877 0.0132 0.1471 0.048 Uiso calc R 1 . . H
H28B 0.3023 0.0562 0.0928 0.048 Uiso calc R 1 . . H
H28C 0.2164 0.0005 0.0898 0.048 Uiso calc R 1 . . H
C29 -0.0344(4) -0.0118(2) 0.07011(15) 0.0564(12) Uani d . 1 . . C
H29A 0.0199 0.0204 0.0624 0.085 Uiso calc R 1 . . H
H29B -0.1058 -0.0032 0.0500 0.085 Uiso calc R 1 . . H
H29C -0.0040 -0.0503 0.0568 0.085 Uiso calc R 1 . . H
C30 0.3625(3) -0.06293(19) 0.28512(16) 0.0466(10) Uani d . 1 . . C
H30A 0.3627 -0.1070 0.2817 0.070 Uiso calc R 1 . . H
H30B 0.4364 -0.0493 0.2994 0.070 Uiso calc R 1 . . H
H30C 0.3474 -0.0449 0.2476 0.070 Uiso calc R 1 . . H
C31 0.1272(5) -0.16875(18) 0.3229(2) 0.0704(14) Uani d . 1 . . C
H31A 0.1499 -0.1920 0.2894 0.106 Uiso calc R 1 . . H
H31B 0.0880 -0.1952 0.3497 0.106 Uiso calc R 1 . . H
H31C 0.1945 -0.1517 0.3417 0.106 Uiso calc R 1 . . H
C32 0.2396(3) 0.08594(16) 0.26547(15) 0.0355(8) Uani d . 1 . . C
H32A 0.2881 0.0623 0.2403 0.053 Uiso calc R 1 . . H
H32B 0.2726 0.0866 0.3040 0.053 Uiso calc R 1 . . H
H32C 0.2333 0.1273 0.2510 0.053 Uiso calc R 1 . . H
C33 -0.1492(3) -0.0448(2) 0.25208(16) 0.0540(12) Uani d . 1 . . C
H33A -0.1746 -0.0444 0.2121 0.081 Uiso calc R 1 . . H
H33B -0.2102 -0.0303 0.2764 0.081 Uiso calc R 1 . . H
H33C -0.1288 -0.0861 0.2632 0.081 Uiso calc R 1 . . H
C34 0.1396(3) -0.09758(15) 0.18138(15) 0.0375(8) Uani d . 1 . . C
H34A 0.2099 -0.1196 0.1892 0.056 Uiso calc R 1 . . H
H34B 0.1318 -0.0904 0.1402 0.056 Uiso calc R 1 . . H
H34C 0.0753 -0.1214 0.1946 0.056 Uiso calc R 1 . . H
C35 -0.0653(4) 0.1234(2) 0.18763(16) 0.0579(11) Uani d DU 1 . . C
C39 0.0554(3) -0.00185(15) 0.38902(13) 0.0256(7) Uani d U 1 . . C
C40 0.0699(5) -0.0580(3) 0.4303(3) 0.0315(13) Uani d PU 0.60 B 1 C
H40A 0.0232 -0.0915 0.4163 0.047 Uiso calc PR 0.60 B 1 H
H40B 0.0461 -0.0468 0.4688 0.047 Uiso calc PR 0.60 B 1 H
H40C 0.1494 -0.0704 0.4314 0.047 Uiso calc PR 0.60 B 1 H
C41 -0.0724(8) 0.0140(4) 0.3867(4) 0.0399(19) Uani d PU 0.60 B 1 C
H41A -0.1157 -0.0216 0.3747 0.060 Uiso calc PR 0.60 B 1 H
H41B -0.0853 0.0468 0.3594 0.060 Uiso calc PR 0.60 B 1 H
H41C -0.0970 0.0268 0.4247 0.060 Uiso calc PR 0.60 B 1 H
C42 0.1248(8) 0.0494(4) 0.4083(4) 0.058(2) Uani d PU 0.60 B 1 C
H42A 0.2046 0.0375 0.4090 0.087 Uiso calc PR 0.60 B 1 H
H42B 0.1020 0.0614 0.4467 0.087 Uiso calc PR 0.60 B 1 H
H42C 0.1141 0.0833 0.3819 0.087 Uiso calc PR 0.60 B 1 H
C40A 0.1273(11) -0.0310(6) 0.4360(5) 0.056(2) Uani d PU 0.40 B 2 C
H40D 0.2074 -0.0233 0.4288 0.084 Uiso calc PR 0.40 B 2 H
H40E 0.1136 -0.0746 0.4364 0.084 Uiso calc PR 0.40 B 2 H
H40F 0.1071 -0.0138 0.4731 0.084 Uiso calc PR 0.40 B 2 H
C41A -0.0696(12) -0.0094(6) 0.3970(6) 0.041(3) Uani d PU 0.40 B 2 C
H41D -0.1105 0.0127 0.3670 0.061 Uiso calc PR 0.40 B 2 H
H41E -0.0906 0.0066 0.4344 0.061 Uiso calc PR 0.40 B 2 H
H41F -0.0891 -0.0523 0.3949 0.061 Uiso calc PR 0.40 B 2 H
C42A 0.0799(11) 0.0713(5) 0.3956(6) 0.041(2) Uani d PU 0.40 B 2 C
H42D 0.0391 0.0931 0.3654 0.062 Uiso calc PR 0.40 B 2 H
H42E 0.1611 0.0789 0.3924 0.062 Uiso calc PR 0.40 B 2 H
H42F 0.0540 0.0851 0.4330 0.062 Uiso calc PR 0.40 B 2 H
C3 0.6069(4) 0.3733(2) 0.0633(2) 0.0663(15) Uani d . 1 . . C
H3A 0.6800 0.3847 0.0474 0.099 Uiso calc R 1 . . H
H3B 0.6177 0.3596 0.1028 0.099 Uiso calc R 1 . . H
H3C 0.5561 0.4081 0.0626 0.099 Uiso calc R 1 . . H
C36 -0.0909(4) 0.1441(2) 0.12675(17) 0.0603(13) Uani d D 1 C . C
H36A -0.0210 0.1443 0.1048 0.091 Uiso calc R 1 . . H
H36B -0.1230 0.1848 0.1275 0.091 Uiso calc R 1 . . H
H36C -0.1453 0.1164 0.1088 0.091 Uiso calc R 1 . . H
C37 -0.1641(6) 0.1244(4) 0.2277(3) 0.0663(19) Uani d PDU 0.67 C 1 C
H37A -0.1393 0.1107 0.2656 0.099 Uiso calc PR 0.67 C 1 H
H37B -0.2237 0.0976 0.2132 0.099 Uiso calc PR 0.67 C 1 H
H37C -0.1936 0.1656 0.2304 0.099 Uiso calc PR 0.67 C 1 H
C38 0.0212(6) 0.1762(3) 0.2112(3) 0.0620(17) Uani d PDU 0.67 C 1 C
H38A 0.0880 0.1778 0.1869 0.093 Uiso calc PR 0.67 C 1 H
H38B 0.0446 0.1670 0.2505 0.093 Uiso calc PR 0.67 C 1 H
H38C -0.0174 0.2153 0.2102 0.093 Uiso calc PR 0.67 C 1 H
C37A -0.1902(9) 0.0939(6) 0.1982(7) 0.072(3) Uani d PDU 0.33 C 2 C
H37D -0.2096 0.0668 0.1665 0.108 Uiso calc PR 0.33 C 2 H
H37E -0.2466 0.1262 0.2004 0.108 Uiso calc PR 0.33 C 2 H
H37F -0.1891 0.0711 0.2341 0.108 Uiso calc PR 0.33 C 2 H
C38A -0.0539(14) 0.1602(7) 0.2392(5) 0.074(3) Uani d PDU 0.33 C 2 C
H38D -0.0371 0.1341 0.2720 0.110 Uiso calc PR 0.33 C 2 H
H38E -0.1247 0.1819 0.2458 0.110 Uiso calc PR 0.33 C 2 H
H38F 0.0077 0.1892 0.2345 0.110 Uiso calc PR 0.33 C 2 H

loop_
_atom_site_aniso_label
_atom_site_aniso_U_11
_atom_site_aniso_U_22
_atom_site_aniso_U_33
_atom_site_aniso_U_12
_atom_site_aniso_U_13
_atom_site_aniso_U_23
Sn1 0.01762(10) 0.02221(11) 0.02591(12) -0.00093(8) 0.00773(8) 0.00010(9)
Sn2 0.01500(10) 0.02292(11) 0.01774(10) 0.00176(8) 0.00128(8) -0.00152(8)
Sn3 0.01915(10) 0.02316(11) 0.01694(10) 0.00270(8) 0.00515(8) -0.00209(8)
Sn4 0.01984(10) 0.03195(12) 0.01710(11) 0.00354(9) 0.00426(8) 0.00398(9)
Sn5 0.02446(11) 0.01906(10) 0.01876(11) 0.00172(8) 0.00513(8) 0.00242(8)
O1 0.0221(11) 0.0383(13) 0.0160(10) -0.0019(9) 0.0058(9) -0.0025(9)
O2 0.0178(10) 0.0239(11) 0.0207(11) -0.0019(8) 0.0057(8) -0.0004(9)
O3 0.0276(12) 0.0284(12) 0.0319(13) -0.0075(9) 0.0110(10) -0.0135(10)
O4 0.0219(11) 0.0267(11) 0.0192(11) -0.0065(9) 0.0075(9) -0.0039(9)
O5 0.0287(12) 0.0275(12) 0.0260(12) 0.0031(9) 0.0115(10) 0.0053(10)
O6 0.0361(14) 0.0745(19) 0.0156(12) -0.0201(13) 0.0006(10) 0.0029(12)
O7 0.0292(12) 0.0551(16) 0.0268(13) 0.0164(11) 0.0054(10) 0.0066(11)
O8 0.0704(18) 0.0199(12) 0.0418(15) -0.0079(12) 0.0151(13) 0.0033(11)
O9 0.0232(11) 0.0202(10) 0.0207(11) -0.0004(8) 0.0037(9) 0.0020(9)
O10 0.0190(11) 0.0419(13) 0.0207(11) -0.0070(9) 0.0049(9) 0.0038(10)
O11 0.0313(12) 0.0188(10) 0.0192(11) 0.0015(9) 0.0065(9) -0.0025(9)
C1 0.040(2) 0.115(4) 0.0207(19) -0.021(2) 0.0133(17) -0.016(2)
C2 0.0195(15) 0.0290(17) 0.0351(19) -0.0025(13) 0.0089(14) 0.0046(15)
C4 0.0365(19) 0.0263(18) 0.049(2) 0.0013(15) 0.0182(17) 0.0115(16)
C5 0.055(5) 0.029(4) 0.038(4) -0.008(3) 0.017(4) 0.006(3)
C6 0.036(4) 0.029(4) 0.039(5) 0.003(3) -0.006(4) 0.015(4)
C7 0.050(5) 0.020(3) 0.042(4) -0.008(3) 0.008(4) 0.005(3)
C5A 0.044(4) 0.036(4) 0.039(4) 0.012(3) 0.009(3) 0.009(3)
C6A 0.047(4) 0.025(4) 0.034(4) 0.005(3) 0.003(4) 0.007(3)
C7A 0.042(4) 0.036(4) 0.073(6) -0.014(3) -0.001(4) 0.014(4)
C8 0.0132(14) 0.0355(18) 0.0375(19) -0.0016(13) 0.0043(13) -0.0052(15)
C9 0.024(4) 0.049(5) 0.050(5) 0.012(4) -0.002(3) -0.025(5)
C10 0.022(4) 0.047(6) 0.072(9) 0.006(4) -0.033(5) -0.022(6)
C11 0.025(4) 0.058(6) 0.066(6) 0.016(4) 0.008(5) 0.016(5)
C9A 0.022(5) 0.072(8) 0.049(6) 0.000(6) 0.015(4) -0.021(7)
C10A 0.066(10) 0.065(12) 0.089(15) 0.024(8) -0.040(11) -0.029(11)
C11A 0.027(5) 0.043(6) 0.090(10) 0.011(4) 0.012(7) 0.001(6)
C12 0.0173(15) 0.0299(17) 0.0253(17) 0.0013(12) -0.0043(13) 0.0002(14)
C13 0.0245(17) 0.039(2) 0.044(2) -0.0071(15) -0.0089(16) -0.0022(17)
C14 0.0302(19) 0.073(3) 0.0270(19) 0.0000(18) -0.0066(16) 0.0101(19)
C15 0.038(2) 0.0295(19) 0.049(2) 0.0069(15) -0.0144(18) -0.0011(17)
C16 0.0293(17) 0.0274(17) 0.0329(19) 0.0114(14) 0.0017(15) -0.0065(15)
C17 0.060(3) 0.042(2) 0.042(2) 0.0160(19) -0.006(2) -0.0215(18)
C18 0.057(3) 0.0209(18) 0.073(3) 0.0072(17) 0.021(2) 0.0016(19)
C19 0.037(2) 0.055(2) 0.044(2) 0.0247(18) 0.0025(18) -0.0041(19)
C20 0.0284(17) 0.0281(17) 0.0291(18) 0.0104(14) 0.0089(14) -0.0029(14)
C21 0.064(3) 0.033(2) 0.040(2) 0.0165(18) 0.003(2) -0.0019(17)
C22 0.033(2) 0.045(2) 0.074(3) 0.0090(17) 0.023(2) -0.010(2)
C23 0.052(2) 0.046(2) 0.035(2) 0.0139(19) 0.0099(18) -0.0137(18)
C24 0.0272(17) 0.0346(18) 0.0215(16) 0.0044(14) -0.0018(13) 0.0000(14)
C25 0.046(2) 0.043(2) 0.0250(18) 0.0073(17) 0.0038(16) 0.0075(16)
C26 0.037(2) 0.057(2) 0.038(2) 0.0051(18) -0.0123(17) -0.0091(19)
C27 0.0359(19) 0.036(2) 0.037(2) 0.0120(16) 0.0009(16) 0.0017(16)
C28 0.0283(17) 0.0365(19) 0.0309(19) 0.0011(14) 0.0126(15) 0.0034(15)
C29 0.050(2) 0.100(4) 0.0196(19) -0.030(2) 0.0002(17) 0.002(2)
C30 0.037(2) 0.066(3) 0.037(2) 0.0236(19) 0.0063(17) 0.008(2)
C31 0.112(4) 0.023(2) 0.077(3) 0.007(2) 0.025(3) 0.015(2)
C32 0.041(2) 0.036(2) 0.0304(19) -0.0157(16) 0.0052(16) -0.0001(15)
C33 0.038(2) 0.094(3) 0.030(2) -0.035(2) 0.0052(17) -0.002(2)
C34 0.055(2) 0.0228(17) 0.035(2) -0.0017(16) 0.0130(17) -0.0090(15)
C35 0.063(2) 0.077(3) 0.034(2) 0.049(2) 0.0112(19) 0.0181(19)
C39 0.0330(16) 0.0284(16) 0.0155(14) -0.0003(13) 0.0041(13) -0.0001(13)
C40 0.038(3) 0.041(3) 0.016(3) 0.012(3) 0.008(3) 0.011(3)
C41 0.050(3) 0.050(5) 0.020(3) 0.020(4) 0.004(3) 0.011(3)
C42 0.087(6) 0.058(5) 0.029(4) -0.043(4) 0.016(4) -0.009(4)
C40A 0.071(6) 0.067(6) 0.030(4) 0.032(5) 0.010(5) 0.005(5)
C41A 0.045(4) 0.047(6) 0.031(6) -0.015(5) 0.019(4) -0.013(5)
C42A 0.065(6) 0.033(5) 0.025(5) -0.019(4) 0.018(5) -0.015(4)
C3 0.059(3) 0.063(3) 0.078(3) -0.038(2) 0.035(2) -0.052(3)
C36 0.065(3) 0.070(3) 0.047(3) 0.037(2) 0.013(2) 0.025(2)
C37 0.074(4) 0.086(5) 0.039(3) 0.056(3) 0.028(3) 0.015(3)
C38 0.079(4) 0.047(3) 0.060(4) 0.042(3) -0.002(3) -0.002(3)
C37A 0.074(5) 0.084(7) 0.058(6) 0.058(5) 0.025(5) 0.017(5)
C38A 0.085(5) 0.080(5) 0.056(5) 0.053(5) 0.011(5) 0.002(5)

loop_
_atom_type_symbol
_atom_type_description
_atom_type_scat_dispersion_real
_atom_type_scat_dispersion_imag
_atom_type_scat_source
C C 0.0033 0.0016 'International Tables Vol C Tables 4.2.6.8 and 6.1.1.4'
H H 0.0000 0.0000 'International Tables Vol C Tables 4.2.6.8 and 6.1.1.4'
O O 0.0106 0.0060 'International Tables Vol C Tables 4.2.6.8 and 6.1.1.4'
Sn Sn -0.6537 1.4246 'International Tables Vol C Tables 4.2.6.8 and 6.1.1.4'

loop_
_geom_angle_atom_site_label_1
_geom_angle_atom_site_label_2
_geom_angle_atom_site_label_3
_geom_angle
O4 Sn1 C8 118.36(10)
O4 Sn1 C4 121.70(11)
C8 Sn1 C4 119.92(12)
O4 Sn1 O3 68.78(8)
C8 Sn1 O3 100.73(10)
C4 Sn1 O3 101.28(11)
O4 Sn1 O1 68.38(7)
C8 Sn1 O1 101.53(10)
C4 Sn1 O1 98.66(11)
O3 Sn1 O1 137.08(7)
O4 Sn2 C12 120.14(10)
O4 Sn2 C16 119.53(10)
C12 Sn2 C16 120.32(12)
O4 Sn2 O2 68.90(7)
C12 Sn2 O2 98.38(10)
C16 Sn2 O2 103.10(10)
O4 Sn2 O1 68.22(7)
C12 Sn2 O1 100.96(10)
C16 Sn2 O1 99.51(10)
O2 Sn2 O1 137.06(7)
O4 Sn3 C24 115.57(10)
O4 Sn3 C20 125.61(10)
C24 Sn3 C20 118.76(12)
O4 Sn3 O2 68.99(7)
C24 Sn3 O2 100.19(10)
C20 Sn3 O2 103.16(10)
O4 Sn3 O3 67.96(7)
C24 Sn3 O3 102.32(10)
C20 Sn3 O3 97.68(10)
O2 Sn3 O3 136.67(7)
O6 Sn4 O5 99.73(9)
O6 Sn4 O10 90.28(8)
O5 Sn4 O10 161.38(8)
O6 Sn4 O9 155.92(9)
O5 Sn4 O9 94.46(8)
O10 Sn4 O9 71.24(7)
O6 Sn4 C35 103.06(14)
O5 Sn4 C35 95.64(12)
O10 Sn4 C35 97.34(12)
O9 Sn4 C35 94.73(12)
O6 Sn4 O11 89.92(9)
O5 Sn4 O11 89.86(8)
O10 Sn4 O11 74.38(8)
O9 Sn4 O11 70.65(7)
C35 Sn4 O11 164.78(12)
O6 Sn4 Sn5 113.14(7)
O5 Sn4 Sn5 118.35(6)
O10 Sn4 Sn5 43.04(5)
O9 Sn4 Sn5 42.79(5)
C35 Sn4 Sn5 123.11(10)
O11 Sn4 Sn5 42.65(5)
O8 Sn5 O7 99.98(11)
O8 Sn5 O11 90.95(9)
O7 Sn5 O11 91.80(8)
O8 Sn5 O9 156.45(9)
O7 Sn5 O9 95.82(9)
O11 Sn5 O9 71.10(7)
O8 Sn5 O10 90.13(10)
O7 Sn5 O10 163.18(8)
O11 Sn5 O10 74.50(8)
O9 Sn5 O10 70.79(8)
O8 Sn5 C39 100.23(11)
O7 Sn5 C39 95.89(11)
O11 Sn5 C39 165.10(10)
O9 Sn5 C39 95.37(10)
O10 Sn5 C39 95.49(10)
O8 Sn5 Sn4 113.74(7)
O7 Sn5 Sn4 120.66(6)
O11 Sn5 Sn4 43.31(5)
O9 Sn5 Sn4 42.72(5)
O10 Sn5 Sn4 42.53(5)
C39 Sn5 Sn4 122.15(8)
C1 O1 Sn1 129.2(2)
C1 O1 Sn2 128.2(2)
Sn1 O1 Sn2 102.54(8)
C2 O2 Sn3 128.61(17)
C2 O2 Sn2 128.02(18)
Sn3 O2 Sn2 103.05(7)
C3 O3 Sn1 127.3(2)
C3 O3 Sn3 129.1(2)
Sn1 O3 Sn3 103.37(8)
Sn2 O4 Sn1 120.67(9)
Sn2 O4 Sn3 119.04(9)
Sn1 O4 Sn3 119.87(9)
C28 O5 Sn4 122.35(18)
C29 O6 Sn4 121.5(2)
C30 O7 Sn5 125.2(2)
C31 O8 Sn5 121.3(3)
C32 O9 Sn4 120.61(18)
C32 O9 Sn5 119.56(18)
Sn4 O9 Sn5 94.49(8)
C33 O10 Sn4 123.8(2)
C33 O10 Sn5 124.3(2)
Sn4 O10 Sn5 94.43(7)
C34 O11 Sn5 122.31(18)
C34 O11 Sn4 123.7(2)
Sn5 O11 Sn4 94.04(7)
O1 C1 H1A 109.5
O1 C1 H1B 109.5
H1A C1 H1B 109.5
O1 C1 H1C 109.5
H1A C1 H1C 109.5
H1B C1 H1C 109.5
O2 C2 H2A 109.5
O2 C2 H2B 109.5
H2A C2 H2B 109.5
O2 C2 H2C 109.5
H2A C2 H2C 109.5
H2B C2 H2C 109.5
C6 C4 C7A 135.8(5)
C6 C4 C5 119.3(5)
C7A C4 C5 55.2(5)
C6 C4 C6A 35.7(4)
C7A C4 C6A 115.5(5)
C5 C4 C6A 140.4(5)
C6 C4 C5A 68.9(4)
C7A C4 C5A 106.6(5)
C5 C4 C5A 55.3(4)
C6A C4 C5A 102.8(4)
C6 C4 C7 107.9(5)
C7A C4 C7 49.4(4)
C5 C4 C7 104.1(4)
C6A C4 C7 73.9(4)
C5A C4 C7 144.1(4)
C6 C4 Sn1 111.1(3)
C7A C4 Sn1 111.9(4)
C5 C4 Sn1 107.2(3)
C6A C4 Sn1 111.3(3)
C5A C4 Sn1 107.9(3)
C7 C4 Sn1 106.4(3)
C4 C5 H5A 109.5
C4 C5 H5B 109.5
H5A C5 H5B 109.5
C4 C5 H5C 109.5
H5A C5 H5C 109.5
H5B C5 H5C 109.5
C4 C6 H6A 109.5
C4 C6 H6B 109.5
H6A C6 H6B 109.5
C4 C6 H6C 109.5
H6A C6 H6C 109.5
H6B C6 H6C 109.5
C4 C7 H7A 109.5
C4 C7 H7B 109.5
H7A C7 H7B 109.5
C4 C7 H7C 109.5
H7A C7 H7C 109.5
H7B C7 H7C 109.5
C4 C5A H5A1 109.5
C4 C5A H5A2 109.5
H5A1 C5A H5A2 109.5
C4 C5A H5A3 109.5
H5A1 C5A H5A3 109.5
H5A2 C5A H5A3 109.5
C4 C6A H6A1 109.5
C4 C6A H6A2 109.5
H6A1 C6A H6A2 109.5
C4 C6A H6A3 109.5
H6A1 C6A H6A3 109.5
H6A2 C6A H6A3 109.5
C4 C7A H7A1 109.5
C4 C7A H7A2 109.5
H7A1 C7A H7A2 109.5
C4 C7A H7A3 109.5
H7A1 C7A H7A3 109.5
H7A2 C7A H7A3 109.5
C9 C8 C10A 126.3(11)
C9 C8 C11A 80.0(6)
C10A C8 C11A 113.1(9)
C9 C8 C10 112.7(8)
C10A C8 C10 21.2(12)
C11A C8 C10 130.8(8)
C9 C8 C9A 28.3(4)
C10A C8 C9A 108.2(10)
C11A C8 C9A 107.7(6)
C10 C8 C9A 89.7(8)
C9 C8 C11 110.1(5)
C10A C8 C11 85.3(9)
C11A C8 C11 32.4(5)
C10 C8 C11 105.9(7)
C9A C8 C11 135.2(6)
C9 C8 Sn1 111.2(4)
C10A C8 Sn1 110.9(11)
C11A C8 Sn1 111.2(5)
C10 C8 Sn1 107.5(6)
C9A C8 Sn1 105.2(5)
C11 C8 Sn1 109.3(3)
C8 C9 H9A 109.5
C8 C9 H9B 109.5
H9A C9 H9B 109.5
C8 C9 H9C 109.5
H9A C9 H9C 109.5
H9B C9 H9C 109.5
C8 C10 H10A 109.5
C8 C10 H10B 109.5
H10A C10 H10B 109.5
C8 C10 H10C 109.5
H10A C10 H10C 109.5
H10B C10 H10C 109.5
C8 C11 H11A 109.5
C8 C11 H11B 109.5
H11A C11 H11B 109.5
C8 C11 H11C 109.5
H11A C11 H11C 109.5
H11B C11 H11C 109.5
C8 C9A H9A1 109.5
C8 C9A H9A2 109.5
H9A1 C9A H9A2 109.5
C8 C9A H9A3 109.5
H9A1 C9A H9A3 109.5
H9A2 C9A H9A3 109.5
C8 C10A H10D 109.5
C8 C10A H10E 109.5
H10D C10A H10E 109.5
C8 C10A H10F 109.5
H10D C10A H10F 109.5
H10E C10A H10F 109.5
C8 C11A H11D 109.5
C8 C11A H11E 109.5
H11D C11A H11E 109.5
C8 C11A H11F 109.5
H11D C11A H11F 109.5
H11E C11A H11F 109.5
C14 C12 C15 110.5(3)
C14 C12 C13 109.6(3)
C15 C12 C13 109.1(3)
C14 C12 Sn2 110.0(2)
C15 C12 Sn2 109.9(2)
C13 C12 Sn2 107.8(2)
C12 C13 H13A 109.5
C12 C13 H13B 109.5
H13A C13 H13B 109.5
C12 C13 H13C 109.5
H13A C13 H13C 109.5
H13B C13 H13C 109.5
C12 C14 H14A 109.5
C12 C14 H14B 109.5
H14A C14 H14B 109.5
C12 C14 H14C 109.5
H14A C14 H14C 109.5
H14B C14 H14C 109.5
C12 C15 H15A 109.5
C12 C15 H15B 109.5
H15A C15 H15B 109.5
C12 C15 H15C 109.5
H15A C15 H15C 109.5
H15B C15 H15C 109.5
C18 C16 C19 110.5(3)
C18 C16 C17 109.4(3)
C19 C16 C17 109.5(3)
C18 C16 Sn2 109.6(2)
C19 C16 Sn2 110.1(2)
C17 C16 Sn2 107.7(2)
C16 C17 H17A 109.5
C16 C17 H17B 109.5
H17A C17 H17B 109.5
C16 C17 H17C 109.5
H17A C17 H17C 109.5
H17B C17 H17C 109.5
C16 C18 H18A 109.5
C16 C18 H18B 109.5
H18A C18 H18B 109.5
C16 C18 H18C 109.5
H18A C18 H18C 109.5
H18B C18 H18C 109.5
C16 C19 H19A 109.5
C16 C19 H19B 109.5
H19A C19 H19B 109.5
C16 C19 H19C 109.5
H19A C19 H19C 109.5
H19B C19 H19C 109.5
C22 C20 C21 111.3(3)
C22 C20 C23 109.2(3)
C21 C20 C23 109.0(3)
C22 C20 Sn3 110.3(2)
C21 C20 Sn3 110.4(2)
C23 C20 Sn3 106.6(2)
C20 C21 H21A 109.5
C20 C21 H21B 109.5
H21A C21 H21B 109.5
C20 C21 H21C 109.5
H21A C21 H21C 109.5
H21B C21 H21C 109.5
C20 C22 H22A 109.5
C20 C22 H22B 109.5
H22A C22 H22B 109.5
C20 C22 H22C 109.5
H22A C22 H22C 109.5
H22B C22 H22C 109.5
C20 C23 H23A 109.5
C20 C23 H23B 109.5
H23A C23 H23B 109.5
C20 C23 H23C 109.5
H23A C23 H23C 109.5
H23B C23 H23C 109.5
C27 C24 C25 109.5(3)
C27 C24 C26 110.8(3)
C25 C24 C26 109.5(3)
C27 C24 Sn3 110.2(2)
C25 C24 Sn3 107.8(2)
C26 C24 Sn3 109.1(2)
C24 C25 H25A 109.5
C24 C25 H25B 109.5
H25A C25 H25B 109.5
C24 C25 H25C 109.5
H25A C25 H25C 109.5
H25B C25 H25C 109.5
C24 C26 H26A 109.5
C24 C26 H26B 109.5
H26A C26 H26B 109.5
C24 C26 H26C 109.5
H26A C26 H26C 109.5
H26B C26 H26C 109.5
C24 C27 H27A 109.5
C24 C27 H27B 109.5
H27A C27 H27B 109.5
C24 C27 H27C 109.5
H27A C27 H27C 109.5
H27B C27 H27C 109.5
O5 C28 H28A 109.5
O5 C28 H28B 109.5
H28A C28 H28B 109.5
O5 C28 H28C 109.5
H28A C28 H28C 109.5
H28B C28 H28C 109.5
O6 C29 H29A 109.5
O6 C29 H29B 109.5
H29A C29 H29B 109.5
O6 C29 H29C 109.5
H29A C29 H29C 109.5
H29B C29 H29C 109.5
O7 C30 H30A 109.5
O7 C30 H30B 109.5
H30A C30 H30B 109.5
O7 C30 H30C 109.5
H30A C30 H30C 109.5
H30B C30 H30C 109.5
O8 C31 H31A 109.5
O8 C31 H31B 109.5
H31A C31 H31B 109.5
O8 C31 H31C 109.5
H31A C31 H31C 109.5
H31B C31 H31C 109.5
O9 C32 H32A 109.5
O9 C32 H32B 109.5
H32A C32 H32B 109.5
O9 C32 H32C 109.5
H32A C32 H32C 109.5
H32B C32 H32C 109.5
O10 C33 H33A 109.5
O10 C33 H33B 109.5
H33A C33 H33B 109.5
O10 C33 H33C 109.5
H33A C33 H33C 109.5
H33B C33 H33C 109.5
O11 C34 H34A 109.5
O11 C34 H34B 109.5
H34A C34 H34B 109.5
O11 C34 H34C 109.5
H34A C34 H34C 109.5
H34B C34 H34C 109.5
C38A C35 C37 62.7(7)
C38A C35 C36 128.3(7)
C37 C35 C36 115.5(4)
C38A C35 C37A 99.9(9)
C37 C35 C37A 37.3(5)
C36 C35 C37A 95.3(6)
C38A C35 C38 43.6(7)
C37 C35 C38 105.3(5)
C36 C35 C38 102.4(4)
C37A C35 C38 142.3(7)
C38A C35 Sn4 115.6(6)
C37 C35 Sn4 115.3(4)
C36 C35 Sn4 110.6(3)
C37A C35 Sn4 98.0(5)
C38 C35 Sn4 106.2(3)
C42 C39 C41A 126.5(7)
C42 C39 C40A 78.5(6)
C41A C39 C40A 113.8(8)
C42 C39 C41 112.1(6)
C41A C39 C41 21.5(5)
C40A C39 C41 130.9(6)
C42 C39 C40 111.3(5)
C41A C39 C40 86.3(6)
C40A C39 C40 34.1(5)
C41 C39 C40 107.3(4)
C42 C39 C42A 28.0(5)
C41A C39 C42A 105.6(7)
C40A C39 C42A 104.6(7)
C41 C39 C42A 87.2(6)
C40 C39 C42A 134.0(5)
C42 C39 Sn5 110.8(4)
C41A C39 Sn5 111.3(6)
C40A C39 Sn5 111.3(5)
C41 C39 Sn5 108.7(4)
C40 C39 Sn5 106.3(3)
C42A C39 Sn5 109.7(5)
C39 C40 H40A 109.5
C39 C40 H40B 109.5
H40A C40 H40B 109.5
C39 C40 H40C 109.5
H40A C40 H40C 109.5
H40B C40 H40C 109.5
C39 C41 H41A 109.5
C39 C41 H41B 109.5
H41A C41 H41B 109.5
C39 C41 H41C 109.5
H41A C41 H41C 109.5
H41B C41 H41C 109.5
C39 C42 H42A 109.5
C39 C42 H42B 109.5
H42A C42 H42B 109.5
C39 C42 H42C 109.5
H42A C42 H42C 109.5
H42B C42 H42C 109.5
C39 C40A H40D 109.5
C39 C40A H40E 109.5
H40D C40A H40E 109.5
C39 C40A H40F 109.5
H40D C40A H40F 109.5
H40E C40A H40F 109.5
C39 C41A H41D 109.5
C39 C41A H41E 109.5
H41D C41A H41E 109.5
C39 C41A H41F 109.5
H41D C41A H41F 109.5
H41E C41A H41F 109.5
C39 C42A H42D 109.5
C39 C42A H42E 109.5
H42D C42A H42E 109.5
C39 C42A H42F 109.5
H42D C42A H42F 109.5
H42E C42A H42F 109.5
O3 C3 H3A 109.5
O3 C3 H3B 109.5
H3A C3 H3B 109.5
O3 C3 H3C 109.5
H3A C3 H3C 109.5
H3B C3 H3C 109.5
C35 C36 H36A 109.5
C35 C36 H36B 109.5
H36A C36 H36B 109.5
C35 C36 H36C 109.5
H36A C36 H36C 109.5
H36B C36 H36C 109.5
C35 C37 H37A 109.5
C35 C37 H37B 109.5
H37A C37 H37B 109.5
C35 C37 H37C 109.5
H37A C37 H37C 109.5
H37B C37 H37C 109.5
C35 C38 H38A 109.5
C35 C38 H38B 109.5
H38A C38 H38B 109.5
C35 C38 H38C 109.5
H38A C38 H38C 109.5
H38B C38 H38C 109.5
C35 C37A H37D 109.5
C35 C37A H37E 109.5
H37D C37A H37E 109.5
C35 C37A H37F 109.5
H37D C37A H37F 109.5
H37E C37A H37F 109.5
C35 C38A H38D 109.5
C35 C38A H38E 109.5
H38D C38A H38E 109.5
C35 C38A H38F 109.5
H38D C38A H38F 109.5
H38E C38A H38F 109.5

loop_
_geom_bond_atom_site_label_1
_geom_bond_atom_site_label_2
_geom_bond_distance
_geom_bond_publ_flag
Sn1 O4 2.0145(19) y
Sn1 C8 2.193(3) y
Sn1 C4 2.198(3) y
Sn1 O3 2.205(2) y
Sn1 O1 2.240(2) y
Sn2 O4 2.0144(19) y
Sn2 C12 2.179(3) y
Sn2 C16 2.185(3) y
Sn2 O2 2.2231(19) y
Sn2 O1 2.248(2) y
Sn3 O4 2.0180(19) y
Sn3 C24 2.188(3) y
Sn3 C20 2.189(3) y
Sn3 O2 2.2156(19) y
Sn3 O3 2.243(2) y
Sn4 O6 2.018(2) y
Sn4 O5 2.028(2) y
Sn4 O10 2.153(2) y
Sn4 O9 2.162(2) y
Sn4 C35 2.181(4) y
Sn4 O11 2.184(2) y
Sn4 Sn5 3.1763(3) y
Sn5 O8 2.016(2) y
Sn5 O7 2.027(2) y
Sn5 O11 2.157(2) y
Sn5 O9 2.1641(19) y
Sn5 O10 2.174(2) y
Sn5 C39 2.178(3) y
O1 C1 1.428(4) ?
O2 C2 1.439(3) ?
O3 C3 1.437(4) ?
O5 C28 1.397(4) ?
O6 C29 1.402(4) ?
O7 C30 1.404(4) ?
O8 C31 1.404(5) ?
O9 C32 1.428(4) ?
O10 C33 1.418(4) ?
O11 C34 1.418(4) ?
C1 H1A 0.9600 ?
C1 H1B 0.9600 ?
C1 H1C 0.9600 ?
C2 H2A 0.9600 ?
C2 H2B 0.9600 ?
C2 H2C 0.9600 ?
C4 C6 1.434(7) ?
C4 C7A 1.449(7) ?
C4 C5 1.509(7) ?
C4 C6A 1.523(7) ?
C4 C5A 1.640(7) ?
C4 C7 1.651(7) ?
C5 H5A 0.9600 ?
C5 H5B 0.9600 ?
C5 H5C 0.9600 ?
C6 H6A 0.9600 ?
C6 H6B 0.9600 ?
C6 H6C 0.9600 ?
C7 H7A 0.9600 ?
C7 H7B 0.9600 ?
C7 H7C 0.9600 ?
C5A H5A1 0.9600 ?
C5A H5A2 0.9600 ?
C5A H5A3 0.9600 ?
C6A H6A1 0.9600 ?
C6A H6A2 0.9600 ?
C6A H6A3 0.9600 ?
C7A H7A1 0.9600 ?
C7A H7A2 0.9600 ?
C7A H7A3 0.9600 ?
C8 C9 1.494(8) ?
C8 C10A 1.499(12) ?
C8 C11A 1.505(9) ?
C8 C10 1.521(9) ?
C8 C9A 1.556(9) ?
C8 C11 1.560(8) ?
C9 H9A 0.9600 ?
C9 H9B 0.9600 ?
C9 H9C 0.9600 ?
C10 H10A 0.9600 ?
C10 H10B 0.9600 ?
C10 H10C 0.9600 ?
C11 H11A 0.9600 ?
C11 H11B 0.9600 ?
C11 H11C 0.9600 ?
C9A H9A1 0.9600 ?
C9A H9A2 0.9600 ?
C9A H9A3 0.9600 ?
C10A H10D 0.9600 ?
C10A H10E 0.9600 ?
C10A H10F 0.9600 ?
C11A H11D 0.9600 ?
C11A H11E 0.9600 ?
C11A H11F 0.9600 ?
C12 C14 1.522(4) ?
C12 C15 1.523(4) ?
C12 C13 1.530(4) ?
C13 H13A 0.9600 ?
C13 H13B 0.9600 ?
C13 H13C 0.9600 ?
C14 H14A 0.9600 ?
C14 H14B 0.9600 ?
C14 H14C 0.9600 ?
C15 H15A 0.9600 ?
C15 H15B 0.9600 ?
C15 H15C 0.9600 ?
C16 C18 1.521(5) ?
C16 C19 1.528(5) ?
C16 C17 1.531(5) ?
C17 H17A 0.9600 ?
C17 H17B 0.9600 ?
C17 H17C 0.9600 ?
C18 H18A 0.9600 ?
C18 H18B 0.9600 ?
C18 H18C 0.9600 ?
C19 H19A 0.9600 ?
C19 H19B 0.9600 ?
C19 H19C 0.9600 ?
C20 C22 1.516(5) ?
C20 C21 1.525(5) ?
C20 C23 1.536(5) ?
C21 H21A 0.9600 ?
C21 H21B 0.9600 ?
C21 H21C 0.9600 ?
C22 H22A 0.9600 ?
C22 H22B 0.9600 ?
C22 H22C 0.9600 ?
C23 H23A 0.9600 ?
C23 H23B 0.9600 ?
C23 H23C 0.9600 ?
C24 C27 1.525(4) ?
C24 C25 1.529(4) ?
C24 C26 1.535(5) ?
C25 H25A 0.9600 ?
C25 H25B 0.9600 ?
C25 H25C 0.9600 ?
C26 H26A 0.9600 ?
C26 H26B 0.9600 ?
C26 H26C 0.9600 ?
C27 H27A 0.9600 ?
C27 H27B 0.9600 ?
C27 H27C 0.9600 ?
C28 H28A 0.9600 ?
C28 H28B 0.9600 ?
C28 H28C 0.9600 ?
C29 H29A 0.9600 ?
C29 H29B 0.9600 ?
C29 H29C 0.9600 ?
C30 H30A 0.9600 ?
C30 H30B 0.9600 ?
C30 H30C 0.9600 ?
C31 H31A 0.9600 ?
C31 H31B 0.9600 ?
C31 H31C 0.9600 ?
C32 H32A 0.9600 ?
C32 H32B 0.9600 ?
C32 H32C 0.9600 ?
C33 H33A 0.9600 ?
C33 H33B 0.9600 ?
C33 H33C 0.9600 ?
C34 H34A 0.9600 ?
C34 H34B 0.9600 ?
C34 H34C 0.9600 ?
C35 C38A 1.434(9) ?
C35 C37 1.479(6) ?
C35 C36 1.494(5) ?
C35 C37A 1.604(9) ?
C35 C38 1.614(7) ?
C39 C42 1.439(9) ?
C39 C41A 1.471(14) ?
C39 C40A 1.496(11) ?
C39 C41 1.521(10) ?
C39 C40 1.553(6) ?
C39 C42A 1.621(11) ?
C40 H40A 0.9600 ?
C40 H40B 0.9600 ?
C40 H40C 0.9600 ?
C41 H41A 0.9600 ?
C41 H41B 0.9600 ?
C41 H41C 0.9600 ?
C42 H42A 0.9600 ?
C42 H42B 0.9600 ?
C42 H42C 0.9600 ?
C40A H40D 0.9600 ?
C40A H40E 0.9600 ?
C40A H40F 0.9600 ?
C41A H41D 0.9600 ?
C41A H41E 0.9600 ?
C41A H41F 0.9600 ?
C42A H42D 0.9600 ?
C42A H42E 0.9600 ?
C42A H42F 0.9600 ?
C3 H3A 0.9600 ?
C3 H3B 0.9600 ?
C3 H3C 0.9600 ?
C36 H36A 0.9600 ?
C36 H36B 0.9600 ?
C36 H36C 0.9600 ?
C37 H37A 0.9600 ?
C37 H37B 0.9600 ?
C37 H37C 0.9600 ?
C38 H38A 0.9600 ?
C38 H38B 0.9600 ?
C38 H38C 0.9600 ?
C37A H37D 0.9600 ?
C37A H37E 0.9600 ?
C37A H37F 0.9600 ?
C38A H38D 0.9600 ?
C38A H38E 0.9600 ?
C38A H38F 0.9600 ?
